data_4086708
loop_
_publ_author_name
'Agarwal, Pallavi'
'Thirupathi, Natesan'
'Nethaji, Munirathinam'

_publ_section_title
;
 Syntheses, Structural Aspects, Solution Behavior, and Catalytic Utility
 of CyclopalladatedN,N&#x2032;,N&#x2033;-Triarylguanidines
 [\k2(C,N))Pd(Pyrazole)2X] (X = Br, OC(O)CF3, and PF6) in Suzuki--Miyaura
 Coupling Reactions of Aryl Bromides
;
_journal_issue 18
_journal_name_full Organometallics
_journal_page_first 3112
_journal_paper_doi 10.1021/acs.organomet.6b00442
_journal_volume 35
_journal_year 2016
_chemical_formula_moiety 'C34 H38 F3 N7 O5 Pd'
_chemical_formula_sum 'C34 H38 F3 N7 O5 Pd'
_chemical_formula_weight 788.11
_chemical_melting_point 471.9
_chemical_name_systematic
;
 ?
;
_space_group_IT_number 61
_symmetry_cell_setting orthorhombic
_symmetry_space_group_name_Hall '-P 2ac 2ab'
_symmetry_space_group_name_H-M 'P b c a'
_atom_sites_solution_hydrogens geom
_atom_sites_solution_primary direct
_atom_sites_solution_secondary difmap
_audit_creation_method SHELXL-97
_cell_angle_alpha 90.00
_cell_angle_beta 90.00
_cell_angle_gamma 90.00
_cell_formula_units_Z 8
_cell_length_a 13.7133(9)
_cell_length_b 22.137(3)
_cell_length_c 24.341(2)
_cell_measurement_reflns_used 6610
_cell_measurement_temperature 298(2)
_cell_measurement_theta_max 29.1
_cell_measurement_theta_min 2.9
_cell_volume 7389.2(13)
_computing_cell_refinement 'CRYSALISPRO, OXFORD DIFFRACTION LTD.'
_computing_data_collection 'CRYSALISPRO, OXFORD DIFFRACTION LTD.'
_computing_data_reduction 'CRYSALISPRO, OXFORD DIFFRACTION LTD.'
_computing_molecular_graphics 'OLEX 2'
_computing_publication_material 'WINGX V1.80.01'
_computing_structure_refinement 'SHELXL-97 (Sheldrick, 2008)'
_computing_structure_solution 'SIR 92'
_diffrn_ambient_temperature 298(2)
_diffrn_detector_area_resol_mean 0.3703
_diffrn_measured_fraction_theta_full 0.999
_diffrn_measured_fraction_theta_max 0.999
_diffrn_measurement_device_type 'SAPPHIRE-3 CCD DETECTOR'
_diffrn_measurement_method 'OMEGA SCAN'
_diffrn_radiation_monochromator graphite
_diffrn_radiation_source 'fine-focus sealed tube'
_diffrn_radiation_type MoK\a
_diffrn_radiation_wavelength 0.71073
_diffrn_reflns_av_R_equivalents 0.0483
_diffrn_reflns_av_sigmaI/netI 0.0440
_diffrn_reflns_limit_h_max 16
_diffrn_reflns_limit_h_min -17
_diffrn_reflns_limit_k_max 27
_diffrn_reflns_limit_k_min -22
_diffrn_reflns_limit_l_max 30
_diffrn_reflns_limit_l_min -30
_diffrn_reflns_number 37203
_diffrn_reflns_theta_full 26.37
_diffrn_reflns_theta_max 26.37
_diffrn_reflns_theta_min 2.90
_exptl_absorpt_coefficient_mu 0.566
_exptl_absorpt_correction_T_max 1.0000
_exptl_absorpt_correction_T_min 0.9432
_exptl_absorpt_correction_type empirical
_exptl_absorpt_process_details 'CRYSALISPRO 1.171.34.49 (2011)'
_exptl_crystal_colour WHITE
_exptl_crystal_density_diffrn 1.417
_exptl_crystal_density_method 'not measured'
_exptl_crystal_description RECTANGULAR
_exptl_crystal_F_000 3232
_exptl_crystal_size_max 0.25
_exptl_crystal_size_mid 0.24
_exptl_crystal_size_min 0.19
_refine_diff_density_max 0.758
_refine_diff_density_min -0.766
_refine_diff_density_rms 0.069
_refine_ls_extinction_method none
_refine_ls_goodness_of_fit_ref 1.099
_refine_ls_hydrogen_treatment mixed
_refine_ls_matrix_type full
_refine_ls_number_parameters 458
_refine_ls_number_reflns 7542
_refine_ls_number_restraints 0
_refine_ls_restrained_S_all 1.099
_refine_ls_R_factor_all 0.0884
_refine_ls_R_factor_gt 0.0642
_refine_ls_shift/su_max 0.002
_refine_ls_shift/su_mean 0.000
_refine_ls_structure_factor_coef Fsqd
_refine_ls_weighting_details 'calc w=1/[\s^2^(Fo^2^)+(0.0669P)^2^+8.2913P] where P=(Fo^2^+2Fc^2^)/3'
_refine_ls_weighting_scheme calc
_refine_ls_wR_factor_gt 0.1383
_refine_ls_wR_factor_ref 0.1500
_reflns_number_gt 5895
_reflns_number_total 7542
_reflns_threshold_expression >2\s(I)
_cod_data_source_file om6b00442_si_002.cif
_cod_data_source_block 12
_cod_depositor_comments
;
The following automatic conversions were performed:

'_symmetry_cell_setting' value 'ORTHORHOMBIC' changed to
'orthorhombic' according to
/usr/data/users/saulius/crontab/automatic-downloads/current/ACS/lib/dictionaries/cif_core.dic
dictionary named 'cif_core.dic' version 2.4.2 from 2011-04-26.

'_exptl_absorpt_correction_type' value 'EMPIRICAL' changed to
'empirical' according to
/usr/data/users/saulius/crontab/automatic-downloads/current/ACS/lib/dictionaries/cif_core.dic
dictionary named 'cif_core.dic' version 2.4.2 from 2011-04-26.

Automatic conversion script
Id: cif_fix_values 4268 2015-11-12 08:31:59Z antanas 
;
_cod_original_sg_symbol_H-M Pbca
_cod_database_code 4086708

loop_
_symmetry_equiv_pos_as_xyz
'x, y, z'
'-x+1/2, -y, z+1/2'
'-x, y+1/2, -z+1/2'
'x+1/2, -y+1/2, -z'
'-x, -y, -z'
'x-1/2, y, -z-1/2'
'x, -y-1/2, z-1/2'
'-x-1/2, y-1/2, z'

loop_
_atom_site_label
_atom_site_type_symbol
_atom_site_fract_x
_atom_site_fract_y
_atom_site_fract_z
_atom_site_U_iso_or_equiv
_atom_site_adp_type
_atom_site_occupancy
_atom_site_symmetry_multiplicity
_atom_site_calc_flag
_atom_site_refinement_flags
Pd1 Pd 0.70736(2) 0.107311(15) 0.598186(13) 0.03249(12) Uani 1 1 d .
N1 N 0.5647(2) 0.12884(17) 0.61179(14) 0.0327(8) Uani 1 1 d .
N2 N 0.4166(3) 0.17331(19) 0.58597(15) 0.0452(10) Uani 1 1 d .
H2 H 0.4085 0.1851 0.6193 0.054 Uiso 1 1 calc R
N3 N 0.5295(2) 0.14585(17) 0.51969(14) 0.0390(9) Uani 1 1 d .
H3 H 0.5051 0.1728 0.4982 0.047 Uiso 1 1 calc R
N4 N 0.8498(3) 0.08333(19) 0.58560(14) 0.0388(9) Uani 1 1 d .
N5 N 0.8824(3) 0.02902(19) 0.60251(15) 0.0456(10) Uani 1 1 d .
H5 H 0.8481 0.0034 0.6208 0.055 Uiso 1 1 calc R
N6 N 0.7444(3) 0.14131(17) 0.67837(14) 0.0375(8) Uani 1 1 d .
N7 N 0.7373(3) 0.10620(18) 0.72376(14) 0.0399(9) Uani 1 1 d .
H7 H 0.7317 0.0675 0.7228 0.048 Uiso 1 1 calc R
O1 O 0.5223(3) 0.22718(17) 0.67655(15) 0.0603(10) Uani 1 1 d .
O2 O 0.3129(3) 0.2705(2) 0.59869(16) 0.0760(13) Uani 1 1 d .
O3 O 0.4924(3) 0.11848(19) 0.41887(15) 0.0669(11) Uani 1 1 d .
O4 O 0.7531(4) -0.0132(2) 0.68408(18) 0.0806(12) Uani 1 1 d .
O5 O 0.8285(5) -0.0979(3) 0.6689(2) 0.1171(19) Uani 1 1 d .
C1 C 0.5059(3) 0.14851(19) 0.57364(17) 0.0333(9) Uani 1 1 d .
C2 C 0.5311(3) 0.1226(2) 0.66743(18) 0.0368(10) Uani 1 1 d .
C3 C 0.5215(3) 0.0652(2) 0.6890(2) 0.0495(12) Uani 1 1 d .
H3A H 0.5330 0.0318 0.6668 0.059 Uiso 1 1 calc R
C4 C 0.4949(4) 0.0567(3) 0.7436(3) 0.0727(19) Uani 1 1 d .
H4 H 0.4875 0.0178 0.7576 0.087 Uiso 1 1 calc R
C5 C 0.4795(4) 0.1057(4) 0.7767(3) 0.075(2) Uani 1 1 d .
H5A H 0.4625 0.1000 0.8133 0.090 Uiso 1 1 calc R
C6 C 0.4891(4) 0.1633(3) 0.7562(2) 0.0646(17) Uani 1 1 d .
H6 H 0.4790 0.1964 0.7791 0.077 Uiso 1 1 calc R
C7 C 0.5139(3) 0.1723(2) 0.7013(2) 0.0460(12) Uani 1 1 d .
C8 C 0.5128(5) 0.2802(3) 0.7099(3) 0.099(2) Uani 1 1 d .
H8A H 0.4484 0.2818 0.7253 0.148 Uiso 1 1 calc R
H8B H 0.5238 0.3155 0.6877 0.148 Uiso 1 1 calc R
H8C H 0.5600 0.2790 0.7390 0.148 Uiso 1 1 calc R
C9 C 0.3364(3) 0.1816(2) 0.54994(18) 0.0410(11) Uani 1 1 d .
C10 C 0.3100(3) 0.1400(3) 0.5103(2) 0.0554(13) Uani 1 1 d .
H10 H 0.3460 0.1047 0.5058 0.067 Uiso 1 1 calc R
C11 C 0.2290(4) 0.1512(3) 0.4769(3) 0.0684(17) Uani 1 1 d .
H11 H 0.2112 0.1237 0.4498 0.082 Uiso 1 1 calc R
C12 C 0.1762(4) 0.2029(4) 0.4843(3) 0.078(2) Uani 1 1 d .
H12 H 0.1233 0.2107 0.4615 0.093 Uiso 1 1 calc R
C13 C 0.1995(4) 0.2433(3) 0.5245(3) 0.0730(18) Uani 1 1 d .
H13 H 0.1613 0.2775 0.5298 0.088 Uiso 1 1 calc R
C14 C 0.2802(4) 0.2333(3) 0.5577(2) 0.0535(14) Uani 1 1 d .
C15 C 0.2620(7) 0.3261(4) 0.6078(3) 0.114(3) Uani 1 1 d .
H15A H 0.2654 0.3506 0.5753 0.171 Uiso 1 1 calc R
H15B H 0.2914 0.3473 0.6379 0.171 Uiso 1 1 calc R
H15C H 0.1950 0.3177 0.6163 0.171 Uiso 1 1 calc R
C16 C 0.5917(3) 0.1017(2) 0.49612(17) 0.0357(10) Uani 1 1 d .
C17 C 0.6713(3) 0.0771(2) 0.52371(17) 0.0352(9) Uani 1 1 d .
C18 C 0.7227(3) 0.0323(2) 0.4955(2) 0.0473(12) Uani 1 1 d .
H18 H 0.7755 0.0138 0.5126 0.057 Uiso 1 1 calc R
C19 C 0.6971(4) 0.0144(3) 0.4427(2) 0.0561(14) Uani 1 1 d .
H19 H 0.7321 -0.0163 0.4256 0.067 Uiso 1 1 calc R
C20 C 0.6208(4) 0.0416(3) 0.4151(2) 0.0529(13) Uani 1 1 d .
H20 H 0.6053 0.0304 0.3794 0.063 Uiso 1 1 calc R
C21 C 0.5684(3) 0.0853(2) 0.44172(19) 0.0466(12) Uani 1 1 d .
C22 C 0.4451(7) 0.0963(4) 0.3716(4) 0.146(5) Uani 1 1 d .
H22A H 0.4910 0.0937 0.3420 0.218 Uiso 1 1 calc R
H22B H 0.3932 0.1233 0.3616 0.218 Uiso 1 1 calc R
H22C H 0.4188 0.0570 0.3791 0.218 Uiso 1 1 calc R
C23 C 0.9238(3) 0.1093(3) 0.5585(2) 0.0538(13) Uani 1 1 d .
C24 C 1.0029(4) 0.0703(3) 0.5589(2) 0.0641(16) Uani 1 1 d .
H24 H 1.0635 0.0772 0.5428 0.077 Uiso 1 1 calc R
C25 C 0.9754(4) 0.0200(3) 0.5871(2) 0.0557(14) Uani 1 1 d .
C26 C 0.9127(4) 0.1694(3) 0.5329(3) 0.082(2) Uani 1 1 d .
H26A H 0.8450 0.1805 0.5326 0.122 Uiso 1 1 calc R
H26B H 0.9369 0.1682 0.4959 0.122 Uiso 1 1 calc R
H26C H 0.9490 0.1987 0.5537 0.122 Uiso 1 1 calc R
C27 C 1.0279(5) -0.0376(3) 0.6018(3) 0.087(2) Uani 1 1 d .
H27A H 1.0691 -0.0307 0.6330 0.131 Uiso 1 1 calc R
H27B H 1.0668 -0.0505 0.5712 0.131 Uiso 1 1 calc R
H27C H 0.9810 -0.0684 0.6105 0.131 Uiso 1 1 calc R
C28 C 0.7536(3) 0.1977(2) 0.6973(2) 0.0441(11) Uani 1 1 d .
C29 C 0.7511(4) 0.1973(3) 0.7547(2) 0.0510(13) Uani 1 1 d .
H29 H 0.7559 0.2306 0.7779 0.061 Uiso 1 1 calc R
C30 C 0.7400(3) 0.1382(3) 0.77023(19) 0.0461(12) Uani 1 1 d .
C31 C 0.7641(5) 0.2490(3) 0.6584(2) 0.0682(16) Uani 1 1 d .
H31A H 0.7311 0.2396 0.6247 0.102 Uiso 1 1 calc R
H31B H 0.8320 0.2558 0.6511 0.102 Uiso 1 1 calc R
H31C H 0.7360 0.2847 0.6743 0.102 Uiso 1 1 calc R
C32 C 0.7341(4) 0.1089(3) 0.8257(2) 0.0692(18) Uani 1 1 d .
H32A H 0.6812 0.0806 0.8261 0.104 Uiso 1 1 calc R
H32B H 0.7232 0.1393 0.8532 0.104 Uiso 1 1 calc R
H32C H 0.7941 0.0882 0.8333 0.104 Uiso 1 1 calc R
C33 C 0.7808(4) -0.0628(3) 0.6971(2) 0.0613(15) Uani 1 1 d .
C34 C 0.7501(8) -0.0859(4) 0.7521(3) 0.094(2) Uani 1 1 d .
F1 F 0.7420(7) -0.0476(3) 0.7906(2) 0.189(3) Uani 1 1 d .
F2 F 0.8122(8) -0.1209(5) 0.7734(3) 0.270(6) Uani 1 1 d .
F3 F 0.6746(7) -0.1145(5) 0.7532(3) 0.271(6) Uani 1 1 d .

loop_
_atom_site_aniso_label
_atom_site_aniso_U_11
_atom_site_aniso_U_22
_atom_site_aniso_U_33
_atom_site_aniso_U_23
_atom_site_aniso_U_13
_atom_site_aniso_U_12
Pd1 0.02713(18) 0.0382(2) 0.03220(19) -0.00087(14) 0.00034(13) 0.00229(14)
N1 0.0266(18) 0.039(2) 0.0323(18) 0.0020(15) 0.0019(14) 0.0059(15)
N2 0.038(2) 0.063(3) 0.035(2) 0.0009(18) -0.0013(16) 0.0147(19)
N3 0.040(2) 0.042(2) 0.035(2) 0.0062(16) 0.0005(16) 0.0066(17)
N4 0.0294(19) 0.050(2) 0.037(2) -0.0025(17) -0.0024(16) 0.0021(17)
N5 0.038(2) 0.057(3) 0.041(2) 0.0042(19) -0.0004(17) 0.0072(19)
N6 0.0340(19) 0.042(2) 0.0369(19) -0.0020(18) -0.0011(16) -0.0016(17)
N7 0.038(2) 0.045(2) 0.037(2) -0.0006(18) -0.0050(16) -0.0017(17)
O1 0.068(2) 0.051(2) 0.062(2) -0.0117(19) -0.0031(19) 0.0101(19)
O2 0.082(3) 0.076(3) 0.070(3) -0.004(2) -0.002(2) 0.042(2)
O3 0.066(2) 0.084(3) 0.050(2) -0.0161(19) -0.0218(19) 0.016(2)
O4 0.116(3) 0.048(3) 0.078(3) 0.009(2) -0.002(3) 0.003(2)
O5 0.146(5) 0.105(4) 0.101(4) -0.002(3) 0.035(4) 0.021(4)
C1 0.029(2) 0.031(2) 0.040(2) -0.0002(18) 0.0041(19) -0.0008(18)
C2 0.024(2) 0.047(3) 0.039(2) 0.004(2) 0.0025(18) 0.0032(18)
C3 0.039(3) 0.054(3) 0.056(3) 0.011(2) -0.003(2) -0.008(2)
C4 0.049(3) 0.096(5) 0.074(4) 0.037(4) -0.002(3) -0.014(3)
C5 0.045(3) 0.130(7) 0.048(3) 0.018(4) 0.008(3) -0.005(4)
C6 0.036(3) 0.111(6) 0.046(3) -0.017(3) 0.004(2) 0.012(3)
C7 0.030(2) 0.061(3) 0.047(3) -0.007(2) 0.000(2) 0.008(2)
C8 0.103(5) 0.072(5) 0.121(6) -0.049(4) 0.004(5) 0.009(4)
C9 0.030(2) 0.054(3) 0.039(2) 0.017(2) 0.0049(19) 0.006(2)
C10 0.044(3) 0.056(4) 0.066(3) 0.012(3) -0.001(2) 0.000(2)
C11 0.043(3) 0.093(5) 0.069(4) 0.014(3) -0.011(3) -0.020(3)
C12 0.038(3) 0.117(6) 0.078(4) 0.040(4) -0.010(3) 0.004(4)
C13 0.049(3) 0.095(5) 0.075(4) 0.026(4) -0.005(3) 0.027(3)
C14 0.049(3) 0.059(3) 0.053(3) 0.020(3) 0.008(2) 0.019(3)
C15 0.148(7) 0.104(6) 0.091(5) -0.018(5) -0.004(5) 0.076(6)
C16 0.036(2) 0.036(3) 0.035(2) -0.0007(19) 0.0013(18) -0.0053(19)
C17 0.034(2) 0.036(2) 0.036(2) 0.0002(19) 0.0058(19) -0.0032(19)
C18 0.043(3) 0.050(3) 0.048(3) -0.009(2) -0.002(2) 0.007(2)
C19 0.059(3) 0.056(3) 0.053(3) -0.018(3) 0.007(3) 0.004(3)
C20 0.055(3) 0.066(4) 0.038(3) -0.017(2) -0.002(2) -0.005(3)
C21 0.043(3) 0.053(3) 0.043(3) -0.005(2) -0.006(2) -0.004(2)
C22 0.145(8) 0.172(9) 0.120(7) -0.079(6) -0.095(6) 0.082(7)
C23 0.036(3) 0.072(4) 0.053(3) 0.010(3) 0.005(2) 0.002(3)
C24 0.034(3) 0.094(5) 0.064(4) 0.010(3) 0.013(3) 0.009(3)
C25 0.038(3) 0.076(4) 0.053(3) -0.003(3) 0.004(2) 0.021(3)
C26 0.057(4) 0.080(5) 0.108(5) 0.028(4) 0.020(3) -0.002(3)
C27 0.069(4) 0.096(5) 0.097(5) 0.020(4) 0.009(4) 0.038(4)
C28 0.036(2) 0.045(3) 0.052(3) -0.003(2) 0.000(2) -0.005(2)
C29 0.044(3) 0.061(4) 0.048(3) -0.022(3) 0.000(2) -0.004(2)
C30 0.035(2) 0.064(4) 0.040(3) -0.007(2) -0.002(2) -0.003(2)
C31 0.077(4) 0.048(3) 0.079(4) 0.002(3) 0.001(3) -0.008(3)
C32 0.066(4) 0.105(5) 0.036(3) -0.002(3) -0.009(3) -0.013(3)
C33 0.070(4) 0.053(4) 0.060(4) -0.002(3) -0.003(3) -0.010(3)
C34 0.143(7) 0.072(5) 0.066(5) 0.022(4) -0.008(5) -0.009(5)
F1 0.345(9) 0.143(5) 0.079(3) -0.033(4) 0.062(5) -0.028(6)
F2 0.360(13) 0.323(12) 0.125(5) 0.113(7) 0.050(7) 0.192(10)
F3 0.286(10) 0.424(14) 0.104(4) 0.045(6) 0.021(5) -0.253(11)

loop_
_atom_type_symbol
_atom_type_description
_atom_type_scat_dispersion_real
_atom_type_scat_dispersion_imag
_atom_type_scat_source
C C 0.0033 0.0016 'International Tables Vol C Tables 4.2.6.8 and 6.1.1.4'
H H 0.0000 0.0000 'International Tables Vol C Tables 4.2.6.8 and 6.1.1.4'
N N 0.0061 0.0033 'International Tables Vol C Tables 4.2.6.8 and 6.1.1.4'
O O 0.0106 0.0060 'International Tables Vol C Tables 4.2.6.8 and 6.1.1.4'
F F 0.0171 0.0103 'International Tables Vol C Tables 4.2.6.8 and 6.1.1.4'
Pd Pd -0.9988 1.0072 'International Tables Vol C Tables 4.2.6.8 and 6.1.1.4'

loop_
_geom_angle_atom_site_label_1
_geom_angle_atom_site_label_2
_geom_angle_atom_site_label_3
_geom_angle
C17 Pd1 N1 89.33(16)
C17 Pd1 N4 90.77(16)
N1 Pd1 N4 178.34(15)
C17 Pd1 N6 178.93(17)
N1 Pd1 N6 89.85(13)
N4 Pd1 N6 90.06(14)
C1 N1 C2 120.3(3)
C1 N1 Pd1 123.7(3)
C2 N1 Pd1 116.0(2)
C1 N2 C9 127.4(4)
C1 N2 H2 116.3
C9 N2 H2 116.3
C1 N3 C16 124.5(4)
C1 N3 H3 117.8
C16 N3 H3 117.8
C23 N4 N5 106.4(4)
C23 N4 Pd1 133.2(3)
N5 N4 Pd1 120.1(3)
C25 N5 N4 111.2(4)
C25 N5 H5 124.4
N4 N5 H5 124.4
C28 N6 N7 105.2(4)
C28 N6 Pd1 131.4(3)
N7 N6 Pd1 121.5(3)
C30 N7 N6 112.6(4)
C30 N7 H7 123.7
N6 N7 H7 123.7
C7 O1 C8 118.2(5)
C14 O2 C15 118.0(5)
C21 O3 C22 119.2(5)
N1 C1 N3 121.8(4)
N1 C1 N2 121.9(4)
N3 C1 N2 116.2(4)
C3 C2 C7 119.0(4)
C3 C2 N1 118.5(4)
C7 C2 N1 122.4(4)
C2 C3 C4 120.9(5)
C2 C3 H3A 119.5
C4 C3 H3A 119.5
C5 C4 C3 119.7(6)
C5 C4 H4 120.2
C3 C4 H4 120.2
C4 C5 C6 120.6(6)
C4 C5 H5A 119.7
C6 C5 H5A 119.7
C5 C6 C7 120.2(6)
C5 C6 H6 119.9
C7 C6 H6 119.9
O1 C7 C6 125.0(5)
O1 C7 C2 115.3(4)
C6 C7 C2 119.7(5)
O1 C8 H8A 109.5
O1 C8 H8B 109.5
H8A C8 H8B 109.5
O1 C8 H8C 109.5
H8A C8 H8C 109.5
H8B C8 H8C 109.5
C10 C9 C14 119.8(5)
C10 C9 N2 123.2(4)
C14 C9 N2 116.9(5)
C9 C10 C11 119.7(5)
C9 C10 H10 120.1
C11 C10 H10 120.1
C12 C11 C10 119.5(6)
C12 C11 H11 120.2
C10 C11 H11 120.2
C13 C12 C11 121.3(6)
C13 C12 H12 119.4
C11 C12 H12 119.4
C12 C13 C14 120.0(6)
C12 C13 H13 120.0
C14 C13 H13 120.0
O2 C14 C13 126.1(5)
O2 C14 C9 114.3(4)
C13 C14 C9 119.6(6)
O2 C15 H15A 109.5
O2 C15 H15B 109.5
H15A C15 H15B 109.5
O2 C15 H15C 109.5
H15A C15 H15C 109.5
H15B C15 H15C 109.5
C17 C16 C21 122.0(4)
C17 C16 N3 123.1(4)
C21 C16 N3 114.9(4)
C16 C17 C18 115.8(4)
C16 C17 Pd1 120.1(3)
C18 C17 Pd1 124.1(3)
C19 C18 C17 122.0(5)
C19 C18 H18 119.0
C17 C18 H18 119.0
C20 C19 C18 121.1(5)
C20 C19 H19 119.5
C18 C19 H19 119.5
C21 C20 C19 118.5(4)
C21 C20 H20 120.8
C19 C20 H20 120.8
C20 C21 O3 125.3(4)
C20 C21 C16 120.5(5)
O3 C21 C16 114.2(4)
O3 C22 H22A 109.5
O3 C22 H22B 109.5
H22A C22 H22B 109.5
O3 C22 H22C 109.5
H22A C22 H22C 109.5
H22B C22 H22C 109.5
N4 C23 C24 108.8(5)
N4 C23 C26 121.1(5)
C24 C23 C26 130.1(5)
C25 C24 C23 107.2(5)
C25 C24 H24 126.4
C23 C24 H24 126.4
N5 C25 C24 106.3(5)
N5 C25 C27 120.9(5)
C24 C25 C27 132.8(5)
C23 C26 H26A 109.5
C23 C26 H26B 109.5
H26A C26 H26B 109.5
C23 C26 H26C 109.5
H26A C26 H26C 109.5
H26B C26 H26C 109.5
C25 C27 H27A 109.5
C25 C27 H27B 109.5
H27A C27 H27B 109.5
C25 C27 H27C 109.5
H27A C27 H27C 109.5
H27B C27 H27C 109.5
N6 C28 C29 109.6(4)
N6 C28 C31 120.2(4)
C29 C28 C31 130.1(5)
C30 C29 C28 106.5(4)
C30 C29 H29 126.7
C28 C29 H29 126.7
N7 C30 C29 106.1(4)
N7 C30 C32 122.1(5)
C29 C30 C32 131.8(5)
C28 C31 H31A 109.5
C28 C31 H31B 109.5
H31A C31 H31B 109.5
C28 C31 H31C 109.5
H31A C31 H31C 109.5
H31B C31 H31C 109.5
C30 C32 H32A 109.5
C30 C32 H32B 109.5
H32A C32 H32B 109.5
C30 C32 H32C 109.5
H32A C32 H32C 109.5
H32B C32 H32C 109.5
O4 C33 O5 126.7(6)
O4 C33 C34 117.4(6)
O5 C33 C34 115.8(6)
F3 C34 F2 104.3(9)
F3 C34 F1 105.0(10)
F2 C34 F1 99.6(8)
F3 C34 C33 116.0(7)
F2 C34 C33 112.8(9)
F1 C34 C33 117.2(7)

loop_
_geom_bond_atom_site_label_1
_geom_bond_atom_site_label_2
_geom_bond_distance
Pd1 C17 1.994(4)
Pd1 N1 2.040(3)
Pd1 N4 2.048(4)
Pd1 N6 2.153(4)
N1 C1 1.305(5)
N1 C2 1.437(5)
N2 C1 1.374(5)
N2 C9 1.419(6)
N2 H2 0.8600
N3 C1 1.354(5)
N3 C16 1.418(5)
N3 H3 0.8600
N4 C23 1.339(6)
N4 N5 1.347(5)
N5 C25 1.345(6)
N5 H5 0.8600
N6 C28 1.337(6)
N6 N7 1.354(5)
N7 C30 1.336(6)
N7 H7 0.8600
O1 C7 1.360(6)
O1 C8 1.433(7)
O2 C14 1.370(7)
O2 C15 1.432(8)
O3 C21 1.391(6)
O3 C22 1.408(7)
O4 C33 1.204(7)
O5 C33 1.227(7)
C2 C3 1.382(7)
C2 C7 1.395(6)
C3 C4 1.391(7)
C3 H3A 0.9300
C4 C5 1.366(9)
C4 H4 0.9300
C5 C6 1.376(9)
C5 H5A 0.9300
C6 C7 1.393(7)
C6 H6 0.9300
C8 H8A 0.9600
C8 H8B 0.9600
C8 H8C 0.9600
C9 C10 1.382(7)
C9 C14 1.393(7)
C10 C11 1.399(7)
C10 H10 0.9300
C11 C12 1.366(9)
C11 H11 0.9300
C12 C13 1.365(9)
C12 H12 0.9300
C13 C14 1.387(7)
C13 H13 0.9300
C15 H15A 0.9600
C15 H15B 0.9600
C15 H15C 0.9600
C16 C17 1.393(6)
C16 C21 1.410(6)
C17 C18 1.398(6)
C18 C19 1.390(7)
C18 H18 0.9300
C19 C20 1.380(7)
C19 H19 0.9300
C20 C21 1.368(7)
C20 H20 0.9300
C22 H22A 0.9600
C22 H22B 0.9600
C22 H22C 0.9600
C23 C24 1.387(7)
C23 C26 1.477(8)
C24 C25 1.363(8)
C24 H24 0.9300
C25 C27 1.507(8)
C26 H26A 0.9600
C26 H26B 0.9600
C26 H26C 0.9600
C27 H27A 0.9600
C27 H27B 0.9600
C27 H27C 0.9600
C28 C29 1.399(6)
C28 C31 1.485(7)
C29 C30 1.369(7)
C29 H29 0.9300
C30 C32 1.500(7)
C31 H31A 0.9600
C31 H31B 0.9600
C31 H31C 0.9600
C32 H32A 0.9600
C32 H32B 0.9600
C32 H32C 0.9600
C33 C34 1.494(9)
C34 F3 1.215(11)
C34 F2 1.261(11)
C34 F1 1.269(9)

loop_
_geom_torsion_atom_site_label_1
_geom_torsion_atom_site_label_2
_geom_torsion_atom_site_label_3
_geom_torsion_atom_site_label_4
_geom_torsion
C17 Pd1 N1 C1 -34.9(4)
N4 Pd1 N1 C1 -129(5)
N6 Pd1 N1 C1 144.4(4)
C17 Pd1 N1 C2 146.6(3)
N4 Pd1 N1 C2 53(5)
N6 Pd1 N1 C2 -34.1(3)
C17 Pd1 N4 C23 80.1(5)
N1 Pd1 N4 C23 174(19)
N6 Pd1 N4 C23 -99.3(5)
C17 Pd1 N4 N5 -93.6(3)
N1 Pd1 N4 N5 0(5)
N6 Pd1 N4 N5 87.1(3)
C23 N4 N5 C25 0.5(5)
Pd1 N4 N5 C25 175.6(3)
C17 Pd1 N6 C28 -35(9)
N1 Pd1 N6 C28 -75.9(4)
N4 Pd1 N6 C28 105.7(4)
C17 Pd1 N6 N7 126(9)
N1 Pd1 N6 N7 85.6(3)
N4 Pd1 N6 N7 -92.8(3)
C28 N6 N7 C30 1.1(5)
Pd1 N6 N7 C30 -164.7(3)
C2 N1 C1 N3 -169.2(4)
Pd1 N1 C1 N3 12.4(6)
C2 N1 C1 N2 11.1(6)
Pd1 N1 C1 N2 -167.3(3)
C16 N3 C1 N1 29.0(6)
C16 N3 C1 N2 -151.3(4)
C9 N2 C1 N1 -162.0(4)
C9 N2 C1 N3 18.2(7)
C1 N1 C2 C3 111.5(5)
Pd1 N1 C2 C3 -70.0(5)
C1 N1 C2 C7 -72.7(6)
Pd1 N1 C2 C7 105.9(4)
C7 C2 C3 C4 0.1(7)
N1 C2 C3 C4 176.1(4)
C2 C3 C4 C5 -1.1(8)
C3 C4 C5 C6 0.8(9)
C4 C5 C6 C7 0.5(9)
C8 O1 C7 C6 5.3(7)
C8 O1 C7 C2 -175.3(5)
C5 C6 C7 O1 177.9(5)
C5 C6 C7 C2 -1.5(7)
C3 C2 C7 O1 -178.3(4)
N1 C2 C7 O1 5.9(6)
C3 C2 C7 C6 1.1(6)
N1 C2 C7 C6 -174.7(4)
C1 N2 C9 C10 38.8(7)
C1 N2 C9 C14 -144.4(5)
C14 C9 C10 C11 2.3(7)
N2 C9 C10 C11 179.1(5)
C9 C10 C11 C12 -0.7(8)
C10 C11 C12 C13 -1.5(9)
C11 C12 C13 C14 2.3(9)
C15 O2 C14 C13 -2.2(9)
C15 O2 C14 C9 177.2(6)
C12 C13 C14 O2 178.7(5)
C12 C13 C14 C9 -0.7(8)
C10 C9 C14 O2 179.0(4)
N2 C9 C14 O2 2.0(6)
C10 C9 C14 C13 -1.5(7)
N2 C9 C14 C13 -178.5(5)
C1 N3 C16 C17 -34.1(6)
C1 N3 C16 C21 147.4(4)
C21 C16 C17 C18 -4.2(6)
N3 C16 C17 C18 177.4(4)
C21 C16 C17 Pd1 174.6(3)
N3 C16 C17 Pd1 -3.8(6)
N1 Pd1 C17 C16 28.7(4)
N4 Pd1 C17 C16 -153.0(4)
N6 Pd1 C17 C16 -12(9)
N1 Pd1 C17 C18 -152.6(4)
N4 Pd1 C17 C18 25.8(4)
N6 Pd1 C17 C18 167(8)
C16 C17 C18 C19 1.5(7)
Pd1 C17 C18 C19 -177.3(4)
C17 C18 C19 C20 1.6(8)
C18 C19 C20 C21 -2.1(8)
C19 C20 C21 O3 177.2(5)
C19 C20 C21 C16 -0.6(8)
C22 O3 C21 C20 19.2(10)
C22 O3 C21 C16 -162.9(7)
C17 C16 C21 C20 3.9(7)
N3 C16 C21 C20 -177.6(4)
C17 C16 C21 O3 -174.2(4)
N3 C16 C21 O3 4.4(6)
N5 N4 C23 C24 -0.1(6)
Pd1 N4 C23 C24 -174.4(4)
N5 N4 C23 C26 178.6(5)
Pd1 N4 C23 C26 4.3(8)
N4 C23 C24 C25 -0.2(7)
C26 C23 C24 C25 -178.8(6)
N4 N5 C25 C24 -0.6(6)
N4 N5 C25 C27 179.6(5)
C23 C24 C25 N5 0.5(6)
C23 C24 C25 C27 -179.7(6)
N7 N6 C28 C29 -0.6(5)
Pd1 N6 C28 C29 163.1(3)
N7 N6 C28 C31 179.5(5)
Pd1 N6 C28 C31 -16.8(7)
N6 C28 C29 C30 0.0(6)
C31 C28 C29 C30 179.9(5)
N6 N7 C30 C29 -1.0(5)
N6 N7 C30 C32 -179.5(4)
C28 C29 C30 N7 0.6(5)
C28 C29 C30 C32 178.9(5)
O4 C33 C34 F3 90.7(12)
O5 C33 C34 F3 -86.0(13)
O4 C33 C34 F2 -149.1(10)
O5 C33 C34 F2 34.2(12)
O4 C33 C34 F1 -34.3(12)
O5 C33 C34 F1 149.0(9)
